data_7245681
loop_
_publ_author_name
'Yeo, Chien Ing'
'Tan, Yee Seng'
'Kwong, Huey Chong'
'Lee, Vannajan Sanghiran'
'Tiekink, Edward R. T.'

_publ_section_title
;
 I&#x22EF;N halogen bonding in 1&#x2009;:&#x2009;1 co-crystals formed
 between 1,4-diiodotetrafluorobenzene and the isomeric n-pyridinealdazines
 (n = 2, 3 and 4): assessment of supramolecular association and influence
 upon solid-state photoluminescence properties
;
_journal_name_full CrystEngComm
_journal_paper_doi 10.1039/D2CE01165D
_journal_year 2022
_chemical_formula_moiety 'C12 H10 N4, C6 F4 I2'
_chemical_formula_sum 'C18 H10 F4 I2 N4'
_chemical_formula_weight 612.10
_space_group_crystal_system monoclinic
_space_group_IT_number 14
_space_group_name_Hall '-P 2ybc'
_space_group_name_H-M_alt 'P 1 21/c 1'
_atom_sites_solution_hydrogens geom
_atom_sites_solution_primary direct
_atom_sites_solution_secondary difmap
_audit_creation_method SHELXL-2018/3
_audit_update_record
;
2022-05-20 deposited with the CCDC.	2022-10-14 downloaded from the CCDC.
;
_cell_angle_alpha 90
_cell_angle_beta 100.6098(10)
_cell_angle_gamma 90
_cell_formula_units_Z 2
_cell_length_a 10.84010(11)
_cell_length_b 7.44774(7)
_cell_length_c 11.95687(12)
_cell_measurement_reflns_used 9386
_cell_measurement_temperature 100(2)
_cell_measurement_theta_max 76.1700
_cell_measurement_theta_min 3.7210
_cell_volume 948.826(17)
_computing_cell_refinement 'CrysAlisPro (Rigaku OD, 2017)'
_computing_data_collection 'CrysAlisPro (Rigaku OD, 2017)'
_computing_data_reduction 'CrysAlisPro (Rigaku OD, 2017)'
_computing_molecular_graphics 'ORTEP-3 for Windows (Farrugia, 2012), DIAMOND (Brandenburg, 2006)'
_computing_publication_material 'publCIF (Westrip, 2010)'
_computing_structure_refinement 'SHELXL-2018/3 (Sheldrick, 2017)'
_computing_structure_solution 'SHELXT 2014/5 (Sheldrick, 2014)'
_diffrn_ambient_temperature 100(2)
_diffrn_detector_area_resol_mean 5.2558
_diffrn_measured_fraction_theta_full 1.000
_diffrn_measured_fraction_theta_max 0.997
_diffrn_measurement_device_type 'XtaLAB Synergy, Dualflex, AtlasS2'
_diffrn_measurement_method '\w scans'
_diffrn_radiation_type CuK\a
_diffrn_radiation_wavelength 1.54184
_diffrn_reflns_av_R_equivalents 0.0347
_diffrn_reflns_av_unetI/netI 0.0171
_diffrn_reflns_Laue_measured_fraction_full 1.000
_diffrn_reflns_Laue_measured_fraction_max 0.997
_diffrn_reflns_limit_h_max 13
_diffrn_reflns_limit_h_min -12
_diffrn_reflns_limit_k_max 9
_diffrn_reflns_limit_k_min -7
_diffrn_reflns_limit_l_max 14
_diffrn_reflns_limit_l_min -14
_diffrn_reflns_number 12110
_diffrn_reflns_point_group_measured_fraction_full 1.000
_diffrn_reflns_point_group_measured_fraction_max 0.997
_diffrn_reflns_theta_full 67.684
_diffrn_reflns_theta_max 75.228
_diffrn_reflns_theta_min 4.149
_diffrn_source 'micro-focus sealed X-ray tube'
_exptl_absorpt_coefficient_mu 26.498
_exptl_absorpt_correction_T_max 0.363
_exptl_absorpt_correction_T_min 0.061
_exptl_absorpt_correction_type gaussian
_exptl_absorpt_process_details 'CrysAlisPro (Rigaku OD, 2017)'
_exptl_crystal_colour yellow
_exptl_crystal_density_diffrn 2.142
_exptl_crystal_description prism
_exptl_crystal_F_000 576
_exptl_crystal_size_max 0.196
_exptl_crystal_size_mid 0.110
_exptl_crystal_size_min 0.081
_refine_diff_density_max 0.696
_refine_diff_density_min -0.910
_refine_diff_density_rms 0.140
_refine_ls_extinction_method none
_refine_ls_goodness_of_fit_ref 1.118
_refine_ls_hydrogen_treatment constr
_refine_ls_matrix_type full
_refine_ls_number_parameters 127
_refine_ls_number_reflns 1958
_refine_ls_number_restraints 0
_refine_ls_restrained_S_all 1.118
_refine_ls_R_factor_all 0.0248
_refine_ls_R_factor_gt 0.0246
_refine_ls_shift/su_max 0.002
_refine_ls_shift/su_mean 0.000
_refine_ls_structure_factor_coef Fsqd
_refine_ls_weighting_details 'w=1/[\s^2^(Fo^2^)+(0.0428P)^2^+0.8858P] where P=(Fo^2^+2Fc^2^)/3'
_refine_ls_weighting_scheme calc
_refine_ls_wR_factor_gt 0.0657
_refine_ls_wR_factor_ref 0.0659
_refine_special_details
;
The maximum and minimum residual electron density peaks of 0.70 and 0.91
e/ang3 are located 1.27 and 0.78 ang from the I1 atom, respectively.
;
_reflns_Friedel_coverage 0.000
_reflns_number_gt 1937
_reflns_number_total 1958
_reflns_threshold_expression 'I > 2\s(I)'
_cod_data_source_file d2ce01165d2.cif
_cod_data_source_block shelx_CCDC1
_cod_original_cell_volume 948.826(16)
_cod_original_sg_symbol_H-M 'P 21/c'
_cod_database_code 7245681
_shelx_shelxl_version_number 2018/3
_shelx_space_group_comment
;
The symmetry employed for this shelxl refinement is uniquely defined
by the following loop, which should always be used as a source of
symmetry information in preference to the above space-group names.
They are only intended as comments.
;
_shelx_estimated_absorpt_t_min 0.078
_shelx_estimated_absorpt_t_max 0.223

loop_
_space_group_symop_operation_xyz
'x, y, z'
'-x, y+1/2, -z+1/2'
'-x, -y, -z'
'x, -y-1/2, z-1/2'

loop_
_atom_site_label
_atom_site_type_symbol
_atom_site_fract_x
_atom_site_fract_y
_atom_site_fract_z
_atom_site_U_iso_or_equiv
_atom_site_adp_type
_atom_site_occupancy
_atom_site_site_symmetry_order
_atom_site_calc_flag
_atom_site_refinement_flags_posn
_atom_site_refinement_flags_adp
_atom_site_refinement_flags_occupancy
_atom_site_disorder_assembly
_atom_site_disorder_group
I1 I 0.20821(2) 0.07618(2) 0.82345(2) 0.01820(9) Uani 1 1 d . . . . .
F1 F 0.30683(18) 0.1204(4) 1.09461(17) 0.0430(6) Uani 1 1 d . . . . .
F2 F 0.4706(2) -0.0670(4) 0.77467(18) 0.0490(7) Uani 1 1 d . . . . .
N1 N -0.0164(2) 0.1432(3) 0.6624(2) 0.0204(5) Uani 1 1 d . . . . .
N2 N -0.4442(2) 0.0371(4) 0.4879(2) 0.0246(5) Uani 1 1 d . . . . .
C1 C 0.3814(3) 0.0294(4) 0.9298(2) 0.0193(5) Uani 1 1 d . . . . .
C2 C 0.4015(3) 0.0607(4) 1.0453(3) 0.0245(7) Uani 1 1 d . . . . .
C3 C 0.4829(3) -0.0318(5) 0.8862(3) 0.0252(6) Uani 1 1 d . . . . .
C4 C 0.0075(3) 0.2170(4) 0.5666(3) 0.0226(6) Uani 1 1 d . . . . .
H4 H 0.089824 0.260303 0.566123 0.027 Uiso 1 1 calc R U . . .
C5 C -0.0817(3) 0.2337(4) 0.4679(3) 0.0239(6) Uani 1 1 d . . . . .
H5 H -0.060463 0.287345 0.401881 0.029 Uiso 1 1 calc R U . . .
C6 C -0.2021(3) 0.1710(4) 0.4669(2) 0.0213(5) Uani 1 1 d . . . . .
H6 H -0.264973 0.180559 0.400371 0.026 Uiso 1 1 calc R U . . .
C7 C -0.2288(3) 0.0936(4) 0.5658(3) 0.0196(6) Uani 1 1 d . . . . .
C8 C -0.1327(3) 0.0811(3) 0.6606(3) 0.0203(6) Uani 1 1 d . . . . .
H8 H -0.150714 0.025770 0.727334 0.024 Uiso 1 1 calc R U . . .
C9 C -0.3540(3) 0.0245(4) 0.5733(2) 0.0207(5) Uani 1 1 d . . . . .
H9 H -0.368079 -0.029670 0.641738 0.025 Uiso 1 1 calc R U . . .

loop_
_atom_site_aniso_label
_atom_site_aniso_U_11
_atom_site_aniso_U_22
_atom_site_aniso_U_33
_atom_site_aniso_U_23
_atom_site_aniso_U_13
_atom_site_aniso_U_12
I1 0.01334(13) 0.01971(13) 0.02107(13) 0.00102(5) 0.00186(8) 0.00061(5)
F1 0.0190(9) 0.0825(16) 0.0278(10) -0.0128(10) 0.0054(8) 0.0187(10)
F2 0.0246(11) 0.102(2) 0.0191(10) -0.0119(10) 0.0016(8) 0.0185(10)
N1 0.0154(11) 0.0204(12) 0.0247(12) 0.0005(10) 0.0015(9) -0.0006(9)
N2 0.0172(12) 0.0314(12) 0.0260(12) 0.0005(11) 0.0058(10) -0.0056(11)
C1 0.0151(13) 0.0205(12) 0.0219(13) 0.0024(11) 0.0023(10) -0.0006(11)
C2 0.0149(14) 0.0332(17) 0.0272(16) -0.0033(12) 0.0084(12) 0.0051(11)
C3 0.0184(15) 0.0397(16) 0.0174(13) -0.0043(13) 0.0031(11) 0.0031(13)
C4 0.0149(13) 0.0224(13) 0.0306(15) -0.0016(11) 0.0049(11) -0.0003(11)
C5 0.0200(14) 0.0275(15) 0.0255(14) 0.0010(12) 0.0073(11) 0.0000(11)
C6 0.0192(13) 0.0229(13) 0.0210(13) -0.0038(11) 0.0020(10) 0.0000(11)
C7 0.0171(14) 0.0177(13) 0.0241(15) -0.0031(10) 0.0043(11) -0.0003(10)
C8 0.0176(14) 0.0191(14) 0.0242(15) -0.0009(10) 0.0038(12) 0.0002(9)
C9 0.0162(13) 0.0226(13) 0.0234(13) -0.0010(12) 0.0038(10) -0.0014(11)

loop_
_atom_type_symbol
_atom_type_description
_atom_type_scat_dispersion_real
_atom_type_scat_dispersion_imag
_atom_type_scat_source
C C 0.0181 0.0091 'International Tables Vol C Tables 4.2.6.8 and 6.1.1.4'
H H 0.0000 0.0000 'International Tables Vol C Tables 4.2.6.8 and 6.1.1.4'
N N 0.0311 0.0180 'International Tables Vol C Tables 4.2.6.8 and 6.1.1.4'
F F 0.0727 0.0534 'International Tables Vol C Tables 4.2.6.8 and 6.1.1.4'
I I -0.3257 6.8362 'International Tables Vol C Tables 4.2.6.8 and 6.1.1.4'

loop_
_geom_angle_atom_site_label_1
_geom_angle_atom_site_label_2
_geom_angle_atom_site_label_3
_geom_angle
_geom_angle_site_symmetry_1
_geom_angle_site_symmetry_3
_geom_angle_publ_flag
C4 N1 C8 117.2(3) . . ?
C9 N2 N2 111.5(3) . 3_456 ?
C2 C1 C3 116.4(3) . . ?
C2 C1 I1 122.6(2) . . ?
C3 C1 I1 121.0(2) . . ?
F1 C2 C1 120.1(3) . . ?
F1 C2 C3 118.2(3) . 3_657 ?
C1 C2 C3 121.8(3) . 3_657 ?
F2 C3 C1 120.0(3) . . ?
F2 C3 C2 118.1(3) . 3_657 ?
C1 C3 C2 121.8(3) . 3_657 ?
N1 C4 C5 123.4(3) . . ?
N1 C4 H4 118.3 . . ?
C5 C4 H4 118.3 . . ?
C6 C5 C4 119.1(3) . . ?
C6 C5 H5 120.5 . . ?
C4 C5 H5 120.5 . . ?
C5 C6 C7 118.4(3) . . ?
C5 C6 H6 120.8 . . ?
C7 C6 H6 120.8 . . ?
C6 C7 C8 118.5(3) . . ?
C6 C7 C9 122.4(3) . . ?
C8 C7 C9 119.2(3) . . ?
N1 C8 C7 123.4(3) . . ?
N1 C8 H8 118.3 . . ?
C7 C8 H8 118.3 . . ?
N2 C9 C7 120.2(3) . . ?
N2 C9 H9 119.9 . . ?
C7 C9 H9 119.9 . . ?

loop_
_geom_bond_atom_site_label_1
_geom_bond_atom_site_label_2
_geom_bond_distance
_geom_bond_site_symmetry_2
_geom_bond_publ_flag
I1 C1 2.094(3) . ?
F1 C2 1.349(4) . ?
F2 C3 1.341(4) . ?
N1 C4 1.339(4) . ?
N1 C8 1.340(4) . ?
N2 C9 1.280(4) . ?
N2 N2 1.408(5) 3_456 ?
C1 C2 1.379(4) . ?
C1 C3 1.379(4) . ?
C2 C3 1.382(4) 3_657 ?
C4 C5 1.386(4) . ?
C4 H4 0.9500 . ?
C5 C6 1.384(4) . ?
C5 H5 0.9500 . ?
C6 C7 1.393(4) . ?
C6 H6 0.9500 . ?
C7 C8 1.394(4) . ?
C7 C9 1.469(4) . ?
C8 H8 0.9500 . ?
C9 H9 0.9500 . ?

loop_
_geom_torsion_atom_site_label_1
_geom_torsion_atom_site_label_2
_geom_torsion_atom_site_label_3
_geom_torsion_atom_site_label_4
_geom_torsion
_geom_torsion_site_symmetry_1
_geom_torsion_site_symmetry_2
_geom_torsion_site_symmetry_3
_geom_torsion_site_symmetry_4
_geom_torsion_publ_flag
C3 C1 C2 F1 -179.8(3) . . . . ?
I1 C1 C2 F1 1.4(4) . . . . ?
C3 C1 C2 C3 -0.2(6) . . . 3_657 ?
I1 C1 C2 C3 -178.9(3) . . . 3_657 ?
C2 C1 C3 F2 179.4(3) . . . . ?
I1 C1 C3 F2 -1.8(5) . . . . ?
C2 C1 C3 C2 0.2(6) . . . 3_657 ?
I1 C1 C3 C2 178.9(3) . . . 3_657 ?
C8 N1 C4 C5 0.8(4) . . . . ?
N1 C4 C5 C6 -0.1(5) . . . . ?
C4 C5 C6 C7 0.1(4) . . . . ?
C5 C6 C7 C8 -0.7(4) . . . . ?
C5 C6 C7 C9 179.5(3) . . . . ?
C4 N1 C8 C7 -1.5(4) . . . . ?
C6 C7 C8 N1 1.4(4) . . . . ?
C9 C7 C8 N1 -178.8(3) . . . . ?
N2 N2 C9 C7 179.8(3) 3_456 . . . ?
C6 C7 C9 N2 -1.3(5) . . . . ?
C8 C7 C9 N2 178.9(3) . . . . ?
